data_2227059
loop_
_publ_author_name
'Khan, Salman Tariq'
'Yu, Peng'
'Chantrapromma, Suchada'
'Afza, Nighat'
'Nelofar, Aisha'

_publ_section_title
;
 <i>N</i>-[2-(3-Methyl-1-oxo-1,2-dihydropyrrolo[1,2-<i>a</i>]pyrazin-2-yl)ethyl]methanesulfonamide
;
_journal_coeditor_code RZ2471
_journal_issue 8
_journal_name_full 'Acta Crystallographica Section E'
_journal_page_first o1957
_journal_paper_doi 10.1107/S1600536810026115
_journal_volume 66
_journal_year 2010
_chemical_formula_iupac 'C11 H15 N3 O3 S'
_chemical_formula_moiety 'C11 H15 N3 O3 S'
_chemical_formula_sum 'C11 H15 N3 O3 S'
_chemical_formula_weight 269.33
_chemical_name_systematic
<i>N</i>-[2-(3-Methyl-1-oxo-1,2-dihydropyrrolo[1,2-<i>a</i>]pyrazin-2-yl)ethyl]methanesulfonamide
_space_group_IT_number 14
_symmetry_cell_setting monoclinic
_symmetry_space_group_name_Hall '-P 2ybc'
_symmetry_space_group_name_H-M 'P 1 21/c 1'
_atom_sites_solution_hydrogens geom
_atom_sites_solution_primary direct
_atom_sites_solution_secondary difmap
_audit_creation_method SHELXL-97
_cell_angle_alpha 90.00
_cell_angle_beta 99.953(6)
_cell_angle_gamma 90.00
_cell_formula_units_Z 4
_cell_length_a 5.4920(10)
_cell_length_b 20.631(4)
_cell_length_c 11.212(2)
_cell_measurement_reflns_used 2969
_cell_measurement_temperature 113(2)
_cell_measurement_theta_max 27.87
_cell_measurement_theta_min 1.97
_cell_volume 1251.3(4)
_computing_cell_refinement 'CrystalClear (Rigaku, 2005)'
_computing_data_collection 'CrystalClear (Rigaku, 2005)'
_computing_data_reduction 'CrystalClear (Rigaku, 2005)'
_computing_molecular_graphics 'SHELXTL (Sheldrick, 2008)'
_computing_publication_material
;
SHELXTL (Sheldrick, 2008) and PLATON (Spek, 2009)
;
_computing_structure_refinement 'SHELXTL (Sheldrick, 2008)'
_computing_structure_solution 'SHELXTL (Sheldrick, 2008)'
_diffrn_ambient_temperature 113(2)
_diffrn_detector_area_resol_mean 14.63
_diffrn_measured_fraction_theta_full 0.995
_diffrn_measured_fraction_theta_max 0.995
_diffrn_measurement_device_type 'Rigaku Saturn CCD area-detector'
_diffrn_measurement_method '\w and \f scans'
_diffrn_radiation_monochromator multilayer
_diffrn_radiation_source 'rotating anode'
_diffrn_radiation_type MoK\a
_diffrn_radiation_wavelength 0.71073
_diffrn_reflns_av_R_equivalents 0.0358
_diffrn_reflns_av_sigmaI/netI 0.0380
_diffrn_reflns_limit_h_max 7
_diffrn_reflns_limit_h_min -6
_diffrn_reflns_limit_k_max 26
_diffrn_reflns_limit_k_min -27
_diffrn_reflns_limit_l_max 14
_diffrn_reflns_limit_l_min -14
_diffrn_reflns_number 9267
_diffrn_reflns_theta_full 27.87
_diffrn_reflns_theta_max 27.87
_diffrn_reflns_theta_min 1.97
_diffrn_standards_decay_% 0
_diffrn_standards_interval_count 0
_diffrn_standards_interval_time 0
_diffrn_standards_number 0
_exptl_absorpt_coefficient_mu 0.263
_exptl_absorpt_correction_T_max 0.9741
_exptl_absorpt_correction_T_min 0.9541
_exptl_absorpt_correction_type multi-scan
_exptl_absorpt_process_details '(CrystalClear; Rigaku, 2005)'
_exptl_crystal_colour Colourless
_exptl_crystal_density_diffrn 1.430
_exptl_crystal_density_method 'not measured'
_exptl_crystal_description Block
_exptl_crystal_F_000 568
_exptl_crystal_size_max 0.18
_exptl_crystal_size_mid 0.12
_exptl_crystal_size_min 0.10
_refine_diff_density_max 0.215
_refine_diff_density_min -0.456
_refine_ls_extinction_method none
_refine_ls_goodness_of_fit_ref 1.052
_refine_ls_hydrogen_treatment mixed
_refine_ls_matrix_type full
_refine_ls_number_parameters 169
_refine_ls_number_reflns 2969
_refine_ls_number_restraints 0
_refine_ls_restrained_S_all 1.052
_refine_ls_R_factor_all 0.0494
_refine_ls_R_factor_gt 0.0398
_refine_ls_shift/su_max 0.001
_refine_ls_shift/su_mean 0.001
_refine_ls_structure_factor_coef Fsqd
_refine_ls_weighting_details 'calc w=1/[\s^2^(Fo^2^)+(0.0580P)^2^+0.0584P] where P=(Fo^2^+2Fc^2^)/3'
_refine_ls_weighting_scheme calc
_refine_ls_wR_factor_gt 0.0988
_refine_ls_wR_factor_ref 0.1046
_reflns_number_gt 2499
_reflns_number_total 2969
_reflns_threshold_expression I>2\s(I)
_cod_data_source_file rz2471.cif
_cod_data_source_block I
_cod_original_sg_symbol_H-M 'P 21/c'
_cod_database_code 2227059
_cod_database_fobs_code 2227059

loop_
_symmetry_equiv_pos_as_xyz
'x, y, z'
'-x, y+1/2, -z+1/2'
'-x, -y, -z'
'x, -y-1/2, z-1/2'

loop_
_atom_site_type_symbol
_atom_site_label
_atom_site_fract_x
_atom_site_fract_y
_atom_site_fract_z
_atom_site_U_iso_or_equiv
_atom_site_adp_type
_atom_site_calc_flag
_atom_site_refinement_flags
_atom_site_occupancy
_atom_site_disorder_assembly
_atom_site_disorder_group
S S1 0.99680(7) 0.594929(18) 0.15089(3) 0.02298(13) Uani d . 1 . .
O O1 0.7267(2) 0.54127(5) 0.61880(10) 0.0287(3) Uani d . 1 . .
O O2 1.2319(2) 0.57634(7) 0.12187(11) 0.0358(3) Uani d . 1 . .
O O3 0.9462(2) 0.66268(6) 0.16584(12) 0.0391(3) Uani d . 1 . .
N N1 0.7215(2) 0.63970(6) 0.52476(11) 0.0204(3) Uani d . 1 . .
N N2 0.3756(2) 0.68495(6) 0.65521(11) 0.0210(3) Uani d . 1 . .
N N3 0.9639(3) 0.55700(7) 0.27108(13) 0.0291(3) Uani d . 1 . .
H H1N3 1.063(4) 0.5283(10) 0.2942(19) 0.042(6) Uiso d . 1 . .
C C1 0.6456(3) 0.59733(7) 0.60737(14) 0.0212(3) Uani d . 1 . .
C C2 0.6279(3) 0.70370(7) 0.50739(14) 0.0211(3) Uani d . 1 . .
C C3 0.4595(3) 0.72539(7) 0.57091(13) 0.0222(3) Uani d . 1 . .
H H3A 0.3970 0.7683 0.5587 0.027 Uiso calc R 1 . .
C C4 0.2052(3) 0.69648(8) 0.72848(15) 0.0273(4) Uani d . 1 . .
H H4A 0.1137 0.7353 0.7318 0.033 Uiso calc R 1 . .
C C5 0.1905(3) 0.64143(8) 0.79670(15) 0.0305(4) Uani d . 1 . .
H H5A 0.0872 0.6360 0.8557 0.037 Uiso calc R 1 . .
C C6 0.3529(3) 0.59492(7) 0.76456(14) 0.0251(4) Uani d . 1 . .
H H6A 0.3789 0.5524 0.7970 0.030 Uiso calc R 1 . .
C C7 0.4690(3) 0.62255(7) 0.67623(14) 0.0214(3) Uani d . 1 . .
C C8 0.9055(3) 0.61459(8) 0.45521(14) 0.0230(3) Uani d . 1 . .
H H8A 1.0242 0.5863 0.5079 0.028 Uiso calc R 1 . .
H H8B 0.9989 0.6512 0.4282 0.028 Uiso calc R 1 . .
C C9 0.7814(3) 0.57612(7) 0.34506(14) 0.0240(3) Uani d . 1 . .
H H9A 0.7018 0.5370 0.3721 0.029 Uiso calc R 1 . .
H H9B 0.6515 0.6029 0.2962 0.029 Uiso calc R 1 . .
C C10 0.7647(3) 0.56615(9) 0.03536(15) 0.0304(4) Uani d . 1 . .
H H10A 0.7739 0.5893 -0.0401 0.046 Uiso calc R 1 . .
H H10B 0.6024 0.5735 0.0580 0.046 Uiso calc R 1 . .
H H10C 0.7883 0.5196 0.0237 0.046 Uiso calc R 1 . .
C C11 0.7287(3) 0.74663(8) 0.41881(14) 0.0267(4) Uani d . 1 . .
H H11A 0.6390 0.7879 0.4110 0.040 Uiso calc R 1 . .
H H11B 0.7081 0.7252 0.3397 0.040 Uiso calc R 1 . .
H H11C 0.9047 0.7547 0.4481 0.040 Uiso calc R 1 . .

loop_
_atom_site_aniso_label
_atom_site_aniso_U_11
_atom_site_aniso_U_22
_atom_site_aniso_U_33
_atom_site_aniso_U_12
_atom_site_aniso_U_13
_atom_site_aniso_U_23
S1 0.0228(2) 0.0234(2) 0.0228(2) -0.00198(15) 0.00438(15) 0.00159(14)
O1 0.0331(7) 0.0212(6) 0.0301(6) 0.0054(5) 0.0009(5) 0.0038(4)
O2 0.0215(6) 0.0569(8) 0.0305(7) -0.0040(6) 0.0083(5) -0.0009(6)
O3 0.0553(9) 0.0209(6) 0.0401(7) -0.0029(6) 0.0049(6) 0.0035(5)
N1 0.0229(7) 0.0194(6) 0.0188(6) 0.0010(5) 0.0036(5) 0.0001(5)
N2 0.0229(7) 0.0194(6) 0.0202(6) -0.0007(5) 0.0024(5) -0.0013(5)
N3 0.0360(9) 0.0285(7) 0.0253(7) 0.0150(7) 0.0128(6) 0.0074(6)
C1 0.0220(8) 0.0197(7) 0.0196(7) -0.0011(6) -0.0030(6) 0.0012(5)
C2 0.0240(8) 0.0184(7) 0.0194(7) -0.0029(6) -0.0004(6) 0.0007(5)
C3 0.0266(8) 0.0167(7) 0.0226(7) 0.0002(6) 0.0024(6) 0.0014(6)
C4 0.0254(9) 0.0306(8) 0.0272(8) -0.0007(7) 0.0081(7) -0.0049(7)
C5 0.0311(10) 0.0349(9) 0.0265(9) -0.0065(7) 0.0074(7) -0.0029(7)
C6 0.0301(9) 0.0248(8) 0.0196(8) -0.0065(7) 0.0022(6) 0.0007(6)
C7 0.0237(8) 0.0197(7) 0.0192(7) -0.0016(6) -0.0009(6) 0.0001(6)
C8 0.0204(8) 0.0245(7) 0.0242(8) 0.0014(6) 0.0043(6) 0.0004(6)
C9 0.0253(9) 0.0249(8) 0.0232(8) 0.0021(6) 0.0080(6) -0.0010(6)
C10 0.0217(9) 0.0424(10) 0.0272(9) -0.0040(7) 0.0046(7) -0.0043(7)
C11 0.0316(9) 0.0227(8) 0.0259(8) -0.0020(7) 0.0053(7) 0.0033(6)

loop_
_atom_type_symbol
_atom_type_description
_atom_type_scat_dispersion_real
_atom_type_scat_dispersion_imag
_atom_type_scat_source
C C 0.0033 0.0016 'International Tables Vol C Tables 4.2.6.8 and 6.1.1.4'
H H 0.0000 0.0000 'International Tables Vol C Tables 4.2.6.8 and 6.1.1.4'
N N 0.0061 0.0033 'International Tables Vol C Tables 4.2.6.8 and 6.1.1.4'
O O 0.0106 0.0060 'International Tables Vol C Tables 4.2.6.8 and 6.1.1.4'
S S 0.1246 0.1234 'International Tables Vol C Tables 4.2.6.8 and 6.1.1.4'

loop_
_geom_angle_atom_site_label_1
_geom_angle_atom_site_label_2
_geom_angle_atom_site_label_3
_geom_angle_site_symmetry_1
_geom_angle_site_symmetry_3
_geom_angle
_geom_angle_publ_flag
O2 S1 O3 . . 118.97(8) ?
O2 S1 N3 . . 107.32(8) ?
O3 S1 N3 . . 108.98(8) ?
O2 S1 C10 . . 107.98(8) ?
O3 S1 C10 . . 106.48(8) ?
N3 S1 C10 . . 106.47(8) ?
C1 N1 C2 . . 122.30(13) ?
C1 N1 C8 . . 116.35(12) ?
C2 N1 C8 . . 121.35(12) ?
C4 N2 C7 . . 109.25(13) ?
C4 N2 C3 . . 129.93(13) ?
C7 N2 C3 . . 120.82(13) ?
C9 N3 S1 . . 122.41(12) ?
C9 N3 H1N3 . . 120.1(14) ?
S1 N3 H1N3 . . 117.2(14) ?
O1 C1 N1 . . 120.88(14) ?
O1 C1 C7 . . 123.13(14) ?
N1 C1 C7 . . 115.99(13) ?
C3 C2 N1 . . 120.38(13) ?
C3 C2 C11 . . 121.40(14) ?
N1 C2 C11 . . 118.19(13) ?
C2 C3 N2 . . 119.95(14) ?
C2 C3 H3A . . 120.0 ?
N2 C3 H3A . . 120.0 ?
N2 C4 C5 . . 107.54(14) ?
N2 C4 H4A . . 126.2 ?
C5 C4 H4A . . 126.2 ?
C4 C5 C6 . . 108.71(15) ?
C4 C5 H5A . . 125.6 ?
C6 C5 H5A . . 125.6 ?
C7 C6 C5 . . 107.08(14) ?
C7 C6 H6A . . 126.5 ?
C5 C6 H6A . . 126.5 ?
C6 C7 N2 . . 107.42(13) ?
C6 C7 C1 . . 132.03(14) ?
N2 C7 C1 . . 120.49(13) ?
N1 C8 C9 . . 111.09(13) ?
N1 C8 H8A . . 109.4 ?
C9 C8 H8A . . 109.4 ?
N1 C8 H8B . . 109.4 ?
C9 C8 H8B . . 109.4 ?
H8A C8 H8B . . 108.0 ?
N3 C9 C8 . . 110.19(13) ?
N3 C9 H9A . . 109.6 ?
C8 C9 H9A . . 109.6 ?
N3 C9 H9B . . 109.6 ?
C8 C9 H9B . . 109.6 ?
H9A C9 H9B . . 108.1 ?
S1 C10 H10A . . 109.5 ?
S1 C10 H10B . . 109.5 ?
H10A C10 H10B . . 109.5 ?
S1 C10 H10C . . 109.5 ?
H10A C10 H10C . . 109.5 ?
H10B C10 H10C . . 109.5 ?
C2 C11 H11A . . 109.5 ?
C2 C11 H11B . . 109.5 ?
H11A C11 H11B . . 109.5 ?
C2 C11 H11C . . 109.5 ?
H11A C11 H11C . . 109.5 ?
H11B C11 H11C . . 109.5 ?

loop_
_geom_bond_atom_site_label_1
_geom_bond_atom_site_label_2
_geom_bond_site_symmetry_2
_geom_bond_distance
_geom_bond_publ_flag
S1 O2 . 1.4371(12) ?
S1 O3 . 1.4405(12) ?
S1 N3 . 1.5952(14) ?
S1 C10 . 1.7563(17) ?
O1 C1 . 1.2378(17) ?
N1 C1 . 1.3890(19) ?
N1 C2 . 1.4179(19) ?
N1 C8 . 1.4731(19) ?
N2 C4 . 1.3687(19) ?
N2 C7 . 1.3907(19) ?
N2 C3 . 1.3973(19) ?
N3 C9 . 1.4616(19) ?
N3 H1N3 . 0.82(2) ?
C1 C7 . 1.438(2) ?
C2 C3 . 1.338(2) ?
C2 C11 . 1.506(2) ?
C3 H3A . 0.9500 ?
C4 C5 . 1.380(2) ?
C4 H4A . 0.9500 ?
C5 C6 . 1.399(2) ?
C5 H5A . 0.9500 ?
C6 C7 . 1.389(2) ?
C6 H6A . 0.9500 ?
C8 C9 . 1.526(2) ?
C8 H8A . 0.9900 ?
C8 H8B . 0.9900 ?
C9 H9A . 0.9900 ?
C9 H9B . 0.9900 ?
C10 H10A . 0.9800 ?
C10 H10B . 0.9800 ?
C10 H10C . 0.9800 ?
C11 H11A . 0.9800 ?
C11 H11B . 0.9800 ?
C11 H11C . 0.9800 ?

loop_
_geom_hbond_atom_site_label_D
_geom_hbond_atom_site_label_H
_geom_hbond_atom_site_label_A
_geom_hbond_site_symmetry_A
_geom_hbond_distance_DH
_geom_hbond_distance_HA
_geom_hbond_distance_DA
_geom_hbond_angle_DHA
_geom_hbond_publ_flag
N3 H1N3 O1 3_766 0.82(2) 1.99(2) 2.7923(18) 168(2) y
C4 H4A O3 4_476 0.95 2.36 3.258(2) 157 y
C8 H8A Cg1 1_655 0.99 2.96 3.5153(19) 116 y

loop_
_geom_torsion_atom_site_label_1
_geom_torsion_atom_site_label_2
_geom_torsion_atom_site_label_3
_geom_torsion_atom_site_label_4
_geom_torsion_site_symmetry_1
_geom_torsion_site_symmetry_2
_geom_torsion_site_symmetry_3
_geom_torsion_site_symmetry_4
_geom_torsion
_geom_torsion_publ_flag
O2 S1 N3 C9 . . . . 163.37(13) ?
O3 S1 N3 C9 . . . . 33.29(16) ?
C10 S1 N3 C9 . . . . -81.20(15) ?
C2 N1 C1 O1 . . . . 178.48(14) ?
C8 N1 C1 O1 . . . . -1.4(2) ?
C2 N1 C1 C7 . . . . -1.1(2) ?
C8 N1 C1 C7 . . . . 179.04(12) ?
C1 N1 C2 C3 . . . . -0.4(2) ?
C8 N1 C2 C3 . . . . 179.51(14) ?
C1 N1 C2 C11 . . . . 177.87(14) ?
C8 N1 C2 C11 . . . . -2.2(2) ?
N1 C2 C3 N2 . . . . 0.2(2) ?
C11 C2 C3 N2 . . . . -177.95(14) ?
C4 N2 C3 C2 . . . . -179.39(16) ?
C7 N2 C3 C2 . . . . 1.4(2) ?
C7 N2 C4 C5 . . . . 0.21(18) ?
C3 N2 C4 C5 . . . . -179.05(15) ?
N2 C4 C5 C6 . . . . -0.44(19) ?
C4 C5 C6 C7 . . . . 0.49(19) ?
C5 C6 C7 N2 . . . . -0.36(17) ?
C5 C6 C7 C1 . . . . -177.60(16) ?
C4 N2 C7 C6 . . . . 0.09(17) ?
C3 N2 C7 C6 . . . . 179.43(13) ?
C4 N2 C7 C1 . . . . 177.72(14) ?
C3 N2 C7 C1 . . . . -2.9(2) ?
O1 C1 C7 C6 . . . . 0.1(3) ?
N1 C1 C7 C6 . . . . 179.63(15) ?
O1 C1 C7 N2 . . . . -176.85(14) ?
N1 C1 C7 N2 . . . . 2.7(2) ?
C1 N1 C8 C9 . . . . 83.75(16) ?
C2 N1 C8 C9 . . . . -96.15(16) ?
S1 N3 C9 C8 . . . . -100.44(15) ?
N1 C8 C9 N3 . . . . 174.55(12) ?

loop_
_cod_related_entry_id
_cod_related_entry_database
_cod_related_entry_code
1 ChemSpider 24745476
